data_8106265
loop_
_publ_author_name
'Li, Shan-Shan'
'Zhao, Xiao-Yang'
'Huang, Qiu-Ying'
'Meng, Xiang-Ru'

_publ_section_title
;
 Crystal structure of
 bis(acetato-\kO)bis{2-((1H-tetrazol-1-yl)methyl)-1H-benzo[d]imidazole-\kN}zinc(II),
 C22H22N12O4Zn
;
_journal_issue 4
_journal_name_full 'Zeitschrift f\"ur Kristallographie - New Crystal Structures'
_journal_page_first 693
_journal_page_last 695
_journal_paper_doi 10.1515/ncrs-2018-0022
_journal_volume 233
_journal_year 2018
_chemical_formula_moiety 'C22 H22 N12 O4 Zn'
_chemical_formula_sum 'C22 H22 N12 O4 Zn'
_chemical_formula_weight 583.88
_space_group_crystal_system monoclinic
_space_group_IT_number 14
_space_group_name_Hall '-P 2ybc'
_space_group_name_H-M_alt 'P 1 21/c 1'
_atom_sites_solution_hydrogens geom
_cell_angle_alpha 90
_cell_angle_beta 106.67(3)
_cell_angle_gamma 90
_cell_formula_units_Z 4
_cell_length_a 9.864(2)
_cell_length_b 8.6657(17)
_cell_length_c 30.803(8)
_cell_measurement_reflns_used 5821
_cell_measurement_temperature 293(2)
_cell_measurement_theta_max 27.8644
_cell_measurement_theta_min 2.1551
_cell_volume 2522.3(10)
_computing_cell_refinement 'CrystalClear (Rigaku/MSC Inc., 2004)'
_computing_data_collection 'CrystalClear (Rigaku/MSC Inc., 2004)'
_computing_data_reduction 'CrystalClear (Rigaku/MSC Inc., 2004)'
_computing_structure_refinement 'SHELXL-2014/7 (Sheldrick, 2015)'
_computing_structure_solution 'SHELXS-97 (Sheldrick, 2008)'
_diffrn_ambient_temperature 293(2)
_diffrn_detector_area_resol_mean 28.5714
_diffrn_measured_fraction_theta_full 0.995
_diffrn_measured_fraction_theta_max 0.994
_diffrn_measurement_device_type 'Rigaku Saturn'
_diffrn_measurement_method \w
_diffrn_radiation_type MoK\a
_diffrn_radiation_wavelength 0.71073
_diffrn_reflns_av_R_equivalents 0.0846
_diffrn_reflns_av_unetI/netI 0.0690
_diffrn_reflns_Laue_measured_fraction_full 0.995
_diffrn_reflns_Laue_measured_fraction_max 0.994
_diffrn_reflns_limit_h_max 12
_diffrn_reflns_limit_h_min -12
_diffrn_reflns_limit_k_max 10
_diffrn_reflns_limit_k_min -8
_diffrn_reflns_limit_l_max 34
_diffrn_reflns_limit_l_min -37
_diffrn_reflns_number 17553
_diffrn_reflns_point_group_measured_fraction_full 0.995
_diffrn_reflns_point_group_measured_fraction_max 0.994
_diffrn_reflns_theta_full 25.242
_diffrn_reflns_theta_max 26.000
_diffrn_reflns_theta_min 2.155
_diffrn_source 'fine-focus sealed tube'
_exptl_absorpt_coefficient_mu 1.030
_exptl_absorpt_correction_T_max 0.8903
_exptl_absorpt_correction_T_min 0.8256
_exptl_absorpt_correction_type multi-scan
_exptl_absorpt_process_details 'CrystalClear (Rigaku/MSC Inc., 2004)'
_exptl_crystal_colour colourless
_exptl_crystal_density_diffrn 1.538
_exptl_crystal_description prism
_exptl_crystal_F_000 1200
_exptl_crystal_size_max 0.210
_exptl_crystal_size_mid 0.200
_exptl_crystal_size_min 0.170
_refine_diff_density_max 0.566
_refine_diff_density_min -0.669
_refine_diff_density_rms 0.081
_refine_ls_extinction_coef .
_refine_ls_extinction_method none
_refine_ls_goodness_of_fit_ref 1.104
_refine_ls_hydrogen_treatment constr
_refine_ls_matrix_type full
_refine_ls_number_parameters 352
_refine_ls_number_reflns 4940
_refine_ls_number_restraints 0
_refine_ls_restrained_S_all 1.104
_refine_ls_R_factor_all 0.0799
_refine_ls_R_factor_gt 0.0630
_refine_ls_shift/su_max 0.000
_refine_ls_shift/su_mean 0.000
_refine_ls_structure_factor_coef Fsqd
_refine_ls_weighting_details 'w=1/[\s^2^(Fo^2^)+(0.0722P)^2^+0.5576P] where P=(Fo^2^+2Fc^2^)/3'
_refine_ls_weighting_scheme calc
_refine_ls_wR_factor_gt 0.1506
_refine_ls_wR_factor_ref 0.1625
_reflns_Friedel_coverage 0.000
_reflns_Friedel_fraction_full .
_reflns_Friedel_fraction_max .
_reflns_number_gt 3966
_reflns_number_total 4940
_reflns_threshold_expression 'I > 2\s(I)'
_cod_data_source_file suppl_ncrs-2018-0022_suppl.cif
_cod_data_source_block exp_I
_cod_original_sg_symbol_H-M 'P 21/c'
_cod_database_code 8106265
_shelx_space_group_comment
;
The symmetry employed for this shelxl refinement is uniquely defined
by the following loop, which should always be used as a source of
symmetry information in preference to the above space-group names.
They are only intended as comments.
;
_shelx_estimated_absorpt_t_min 0.813
_shelx_estimated_absorpt_t_max 0.844

loop_
_space_group_symop_operation_xyz
'x, y, z'
'-x, y+1/2, -z+1/2'
'-x, -y, -z'
'x, -y-1/2, z-1/2'

loop_
_atom_site_label
_atom_site_type_symbol
_atom_site_fract_x
_atom_site_fract_y
_atom_site_fract_z
_atom_site_U_iso_or_equiv
_atom_site_adp_type
_atom_site_occupancy
_atom_site_site_symmetry_order
_atom_site_calc_flag
_atom_site_refinement_flags_posn
_atom_site_refinement_flags_adp
_atom_site_refinement_flags_occupancy
_atom_site_disorder_assembly
_atom_site_disorder_group
Zn1 Zn 0.78277(5) 0.13054(5) 0.12736(2) 0.03259(17) Uani 1 1 d . . . . .
O1 O 0.6507(3) 0.0068(3) 0.14921(9) 0.0401(7) Uani 1 1 d . . . . .
O2 O 0.4851(3) 0.0328(4) 0.08375(9) 0.0487(8) Uani 1 1 d . . . . .
O3 O 0.7494(3) 0.3512(3) 0.11472(10) 0.0450(7) Uani 1 1 d . . . . .
O4 O 0.7603(4) 0.3824(4) 0.18653(10) 0.0503(8) Uani 1 1 d . . . . .
N1 N 0.9735(3) 0.1073(4) 0.17470(10) 0.0310(7) Uani 1 1 d . . . . .
N2 N 1.1460(3) 0.0518(4) 0.23676(10) 0.0336(7) Uani 1 1 d . . . . .
H2C H 1.1887 0.0126 0.2627 0.040 Uiso 1 1 calc R U . . .
N3 N 0.8410(3) 0.0544(4) 0.25874(10) 0.0328(7) Uani 1 1 d . . . . .
N4 N 0.9144(4) 0.1276(5) 0.29681(14) 0.0566(11) Uani 1 1 d . . . . .
N5 N 0.8244(5) 0.2140(5) 0.30870(14) 0.0586(11) Uani 1 1 d . . . . .
N6 N 0.6936(4) 0.1975(5) 0.28007(13) 0.0598(11) Uani 1 1 d . . . . .
N7 N 0.7995(3) 0.0542(4) 0.06654(10) 0.0327(7) Uani 1 1 d . . . . .
N8 N 0.7356(3) 0.0020(4) -0.00705(10) 0.0359(8) Uani 1 1 d . . . . .
H8B H 0.6890 0.0062 -0.0353 0.043 Uiso 1 1 calc R U . . .
N9 N 0.6203(3) 0.3397(4) -0.00565(10) 0.0345(7) Uani 1 1 d . . . . .
N10 N 0.5760(5) 0.3479(5) -0.05128(13) 0.0560(11) Uani 1 1 d . . . . .
N11 N 0.6080(5) 0.4864(6) -0.06059(17) 0.0692(13) Uani 1 1 d . . . . .
N12 N 0.6714(5) 0.5672(5) -0.0233(2) 0.0721(14) Uani 1 1 d . . . . .
C1 C 0.7083(5) 0.1006(6) 0.24951(16) 0.0528(13) Uani 1 1 d . . . . .
H1A H 0.6355 0.0684 0.2246 0.063 Uiso 1 1 calc R U . . .
C2 C 0.9095(4) -0.0510(5) 0.23433(13) 0.0349(9) Uani 1 1 d . . . . .
H2A H 0.8381 -0.1022 0.2103 0.042 Uiso 1 1 calc R U . . .
H2B H 0.9614 -0.1294 0.2550 0.042 Uiso 1 1 calc R U . . .
C3 C 1.0087(4) 0.0352(4) 0.21443(12) 0.0287(8) Uani 1 1 d . . . . .
C4 C 1.0986(4) 0.1778(5) 0.17147(12) 0.0322(8) Uani 1 1 d . . . . .
C5 C 1.1247(5) 0.2701(5) 0.13828(14) 0.0466(11) Uani 1 1 d . . . . .
H5A H 1.0527 0.2952 0.1123 0.056 Uiso 1 1 calc R U . . .
C6 C 1.2607(5) 0.3240(6) 0.14468(18) 0.0579(13) Uani 1 1 d . . . . .
H6A H 1.2817 0.3836 0.1223 0.069 Uiso 1 1 calc R U . . .
C7 C 1.3681(5) 0.2897(6) 0.18479(18) 0.0571(13) Uani 1 1 d . . . . .
H7A H 1.4581 0.3304 0.1888 0.069 Uiso 1 1 calc R U . . .
C8 C 1.3440(4) 0.1988(6) 0.21789(16) 0.0475(11) Uani 1 1 d . . . . .
H8A H 1.4158 0.1752 0.2441 0.057 Uiso 1 1 calc R U . . .
C9 C 1.2069(4) 0.1427(4) 0.21071(13) 0.0328(8) Uani 1 1 d . . . . .
C10 C 0.6782(5) 0.4729(6) 0.01044(19) 0.0565(12) Uani 1 1 d . . . . .
H10A H 0.7176 0.4961 0.0409 0.068 Uiso 1 1 calc R U . . .
C11 C 0.5925(4) 0.2016(5) 0.01762(14) 0.0381(9) Uani 1 1 d . . . . .
H11A H 0.5058 0.1537 -0.0005 0.046 Uiso 1 1 calc R U . . .
H11B H 0.5786 0.2313 0.0464 0.046 Uiso 1 1 calc R U . . .
C12 C 0.7104(4) 0.0866(5) 0.02596(12) 0.0318(8) Uani 1 1 d . . . . .
C13 C 0.8488(4) -0.0928(5) 0.01181(13) 0.0344(9) Uani 1 1 d . . . . .
C14 C 0.9177(5) -0.2036(5) -0.00674(16) 0.0475(11) Uani 1 1 d . . . . .
H14A H 0.8925 -0.2224 -0.0378 0.057 Uiso 1 1 calc R U . . .
C15 C 1.0252(5) -0.2843(6) 0.02319(19) 0.0559(13) Uani 1 1 d . . . . .
H15A H 1.0725 -0.3608 0.0121 0.067 Uiso 1 1 calc R U . . .
C16 C 1.0647(5) -0.2540(5) 0.06952(17) 0.0519(12) Uani 1 1 d . . . . .
H16A H 1.1377 -0.3109 0.0886 0.062 Uiso 1 1 calc R U . . .
C17 C 0.9988(5) -0.1424(5) 0.08783(14) 0.0420(10) Uani 1 1 d . . . . .
H17A H 1.0270 -0.1220 0.1188 0.050 Uiso 1 1 calc R U . . .
C18 C 0.8880(4) -0.0606(4) 0.05833(13) 0.0331(8) Uani 1 1 d . . . . .
C19 C 0.5249(4) -0.0157(5) 0.12271(13) 0.0364(9) Uani 1 1 d . . . . .
C20 C 0.4272(5) -0.1074(6) 0.14227(16) 0.0528(12) Uani 1 1 d . . . . .
H20A H 0.4757 -0.1358 0.1729 0.079 Uiso 1 1 calc R U . . .
H20B H 0.3457 -0.0462 0.1419 0.079 Uiso 1 1 calc R U . . .
H20C H 0.3976 -0.1989 0.1245 0.079 Uiso 1 1 calc R U . . .
C21 C 0.7493(4) 0.4364(5) 0.14831(15) 0.0436(10) Uani 1 1 d . . . . .
C22 C 0.7357(7) 0.6067(5) 0.13931(18) 0.0711(17) Uani 1 1 d . . . . .
H22A H 0.7284 0.6260 0.1080 0.107 Uiso 1 1 calc R U . . .
H22B H 0.6524 0.6445 0.1460 0.107 Uiso 1 1 calc R U . . .
H22C H 0.8175 0.6585 0.1582 0.107 Uiso 1 1 calc R U . . .

loop_
_atom_site_aniso_label
_atom_site_aniso_U_11
_atom_site_aniso_U_22
_atom_site_aniso_U_33
_atom_site_aniso_U_23
_atom_site_aniso_U_13
_atom_site_aniso_U_12
Zn1 0.0303(3) 0.0391(3) 0.0257(3) 0.00079(18) 0.00361(19) 0.00238(18)
O1 0.0295(14) 0.0573(19) 0.0287(14) -0.0031(13) 0.0005(11) -0.0050(13)
O2 0.0407(17) 0.067(2) 0.0305(15) 0.0075(14) -0.0026(13) -0.0118(15)
O3 0.0545(19) 0.0404(17) 0.0329(15) -0.0063(13) 0.0011(13) 0.0068(14)
O4 0.060(2) 0.052(2) 0.0352(18) -0.0127(14) 0.0086(15) -0.0022(15)
N1 0.0240(16) 0.0418(19) 0.0266(16) 0.0028(14) 0.0063(13) 0.0005(13)
N2 0.0287(17) 0.0422(19) 0.0278(16) 0.0045(14) 0.0049(13) 0.0016(14)
N3 0.0288(17) 0.043(2) 0.0266(16) -0.0035(14) 0.0081(13) -0.0031(14)
N4 0.042(2) 0.077(3) 0.046(2) -0.022(2) 0.0054(18) -0.011(2)
N5 0.054(3) 0.070(3) 0.052(2) -0.025(2) 0.016(2) -0.008(2)
N6 0.051(3) 0.080(3) 0.050(2) -0.015(2) 0.016(2) 0.008(2)
N7 0.0299(17) 0.0383(18) 0.0294(16) 0.0015(14) 0.0077(14) 0.0064(14)
N8 0.0368(18) 0.050(2) 0.0189(15) -0.0025(15) 0.0042(13) -0.0060(15)
N9 0.0308(17) 0.043(2) 0.0290(17) 0.0078(14) 0.0072(14) 0.0027(14)
N10 0.072(3) 0.057(3) 0.037(2) 0.0124(18) 0.013(2) 0.003(2)
N11 0.071(3) 0.066(3) 0.075(3) 0.035(3) 0.029(3) 0.012(2)
N12 0.048(3) 0.053(3) 0.112(4) 0.022(3) 0.019(3) -0.003(2)
C1 0.032(2) 0.084(4) 0.042(3) -0.017(2) 0.010(2) 0.003(2)
C2 0.034(2) 0.037(2) 0.033(2) 0.0061(17) 0.0087(17) -0.0010(17)
C3 0.0276(19) 0.035(2) 0.0231(18) -0.0036(15) 0.0060(15) -0.0002(15)
C4 0.0268(19) 0.038(2) 0.032(2) -0.0015(17) 0.0093(16) 0.0012(16)
C5 0.047(3) 0.059(3) 0.037(2) 0.011(2) 0.017(2) 0.003(2)
C6 0.055(3) 0.066(3) 0.063(3) 0.014(3) 0.035(3) -0.010(3)
C7 0.039(3) 0.066(3) 0.074(3) -0.007(3) 0.028(3) -0.013(2)
C8 0.030(2) 0.059(3) 0.054(3) -0.007(2) 0.012(2) -0.003(2)
C9 0.0296(19) 0.038(2) 0.033(2) -0.0009(17) 0.0120(16) 0.0017(16)
C10 0.042(3) 0.052(3) 0.068(3) -0.001(3) 0.004(2) -0.002(2)
C11 0.028(2) 0.042(2) 0.041(2) 0.0142(19) 0.0051(17) 0.0021(17)
C12 0.0239(18) 0.038(2) 0.030(2) 0.0053(17) 0.0035(15) -0.0017(15)
C13 0.031(2) 0.035(2) 0.038(2) -0.0049(17) 0.0115(17) -0.0058(16)
C14 0.046(3) 0.052(3) 0.048(3) -0.019(2) 0.020(2) -0.016(2)
C15 0.041(3) 0.046(3) 0.087(4) -0.015(3) 0.028(3) -0.002(2)
C16 0.034(2) 0.048(3) 0.069(3) -0.001(2) 0.008(2) 0.008(2)
C17 0.040(2) 0.042(2) 0.038(2) -0.0001(18) 0.0024(19) 0.0074(18)
C18 0.029(2) 0.032(2) 0.036(2) 0.0010(16) 0.0044(16) -0.0007(15)
C19 0.036(2) 0.038(2) 0.034(2) -0.0107(18) 0.0080(18) -0.0054(17)
C20 0.046(3) 0.069(3) 0.047(3) -0.005(2) 0.019(2) -0.021(2)
C21 0.032(2) 0.048(3) 0.042(3) -0.007(2) -0.0036(18) 0.0018(18)
C22 0.088(4) 0.037(3) 0.061(3) -0.009(2) -0.023(3) 0.011(3)

loop_
_atom_type_symbol
_atom_type_description
_atom_type_scat_dispersion_real
_atom_type_scat_dispersion_imag
_atom_type_scat_source
C C 0.0033 0.0016 'International Tables Vol C Tables 4.2.6.8 and 6.1.1.4'
H H 0.0000 0.0000 'International Tables Vol C Tables 4.2.6.8 and 6.1.1.4'
N N 0.0061 0.0033 'International Tables Vol C Tables 4.2.6.8 and 6.1.1.4'
O O 0.0106 0.0060 'International Tables Vol C Tables 4.2.6.8 and 6.1.1.4'
Zn Zn 0.2839 1.4301 'International Tables Vol C Tables 4.2.6.8 and 6.1.1.4'

loop_
_geom_angle_atom_site_label_1
_geom_angle_atom_site_label_2
_geom_angle_atom_site_label_3
_geom_angle
_geom_angle_site_symmetry_1
_geom_angle_site_symmetry_3
O1 Zn1 O3 120.96(13) . .
O1 Zn1 N1 105.68(12) . .
O3 Zn1 N1 107.89(13) . .
O1 Zn1 N7 112.16(12) . .
O3 Zn1 N7 100.79(12) . .
N1 Zn1 N7 108.96(12) . .
C19 O1 Zn1 118.8(3) . .
C21 O3 Zn1 116.4(3) . .
C3 N1 C4 105.5(3) . .
C3 N1 Zn1 130.6(3) . .
C4 N1 Zn1 123.8(2) . .
C3 N2 C9 107.9(3) . .
C3 N2 H2C 126.1 . .
C9 N2 H2C 126.1 . .
C1 N3 N4 107.3(4) . .
C1 N3 C2 130.8(3) . .
N4 N3 C2 121.9(3) . .
N5 N4 N3 106.2(4) . .
N4 N5 N6 111.1(4) . .
C1 N6 N5 105.0(4) . .
C12 N7 C18 105.0(3) . .
C12 N7 Zn1 126.0(3) . .
C18 N7 Zn1 128.2(2) . .
C12 N8 C13 108.2(3) . .
C12 N8 H8B 125.9 . .
C13 N8 H8B 125.9 . .
C10 N9 N10 108.7(4) . .
C10 N9 C11 130.9(4) . .
N10 N9 C11 120.3(3) . .
N11 N10 N9 104.7(4) . .
N10 N11 N12 112.2(4) . .
C10 N12 N11 105.1(4) . .
N6 C1 N3 110.5(4) . .
N6 C1 H1A 124.8 . .
N3 C1 H1A 124.8 . .
N3 C2 C3 110.6(3) . .
N3 C2 H2A 109.5 . .
C3 C2 H2A 109.5 . .
N3 C2 H2B 109.5 . .
C3 C2 H2B 109.5 . .
H2A C2 H2B 108.1 . .
N1 C3 N2 112.4(3) . .
N1 C3 C2 125.7(3) . .
N2 C3 C2 121.8(3) . .
C5 C4 C9 120.6(4) . .
C5 C4 N1 131.2(4) . .
C9 C4 N1 108.2(3) . .
C4 C5 C6 118.1(4) . .
C4 C5 H5A 121.0 . .
C6 C5 H5A 121.0 . .
C5 C6 C7 120.6(4) . .
C5 C6 H6A 119.7 . .
C7 C6 H6A 119.7 . .
C8 C7 C6 122.0(4) . .
C8 C7 H7A 119.0 . .
C6 C7 H7A 119.0 . .
C7 C8 C9 116.9(4) . .
C7 C8 H8A 121.6 . .
C9 C8 H8A 121.6 . .
N2 C9 C8 132.2(4) . .
N2 C9 C4 106.0(3) . .
C8 C9 C4 121.8(4) . .
N12 C10 N9 109.3(5) . .
N12 C10 H10A 125.4 . .
N9 C10 H10A 125.4 . .
N9 C11 C12 112.6(3) . .
N9 C11 H11A 109.1 . .
C12 C11 H11A 109.1 . .
N9 C11 H11B 109.1 . .
C12 C11 H11B 109.1 . .
H11A C11 H11B 107.8 . .
N8 C12 N7 112.5(3) . .
N8 C12 C11 122.7(3) . .
N7 C12 C11 124.8(4) . .
N8 C13 C14 132.3(4) . .
N8 C13 C18 105.4(3) . .
C14 C13 C18 122.3(4) . .
C15 C14 C13 116.6(4) . .
C15 C14 H14A 121.7 . .
C13 C14 H14A 121.7 . .
C14 C15 C16 121.7(4) . .
C14 C15 H15A 119.2 . .
C16 C15 H15A 119.2 . .
C17 C16 C15 121.9(4) . .
C17 C16 H16A 119.1 . .
C15 C16 H16A 119.1 . .
C16 C17 C18 117.7(4) . .
C16 C17 H17A 121.2 . .
C18 C17 H17A 121.2 . .
N7 C18 C17 131.2(4) . .
N7 C18 C13 108.9(3) . .
C17 C18 C13 119.9(4) . .
O2 C19 O1 123.2(4) . .
O2 C19 C20 120.8(4) . .
O1 C19 C20 116.0(4) . .
C19 C20 H20A 109.5 . .
C19 C20 H20B 109.5 . .
H20A C20 H20B 109.5 . .
C19 C20 H20C 109.5 . .
H20A C20 H20C 109.5 . .
H20B C20 H20C 109.5 . .
O4 C21 O3 122.2(4) . .
O4 C21 C22 121.6(4) . .
O3 C21 C22 116.2(4) . .
C21 C22 H22A 109.5 . .
C21 C22 H22B 109.5 . .
H22A C22 H22B 109.5 . .
C21 C22 H22C 109.5 . .
H22A C22 H22C 109.5 . .
H22B C22 H22C 109.5 . .

loop_
_geom_bond_atom_site_label_1
_geom_bond_atom_site_label_2
_geom_bond_distance
_geom_bond_site_symmetry_2
Zn1 O1 1.950(3) .
Zn1 O3 1.961(3) .
Zn1 N1 2.033(3) .
Zn1 N7 2.038(3) .
O1 C19 1.289(5) .
O2 C19 1.225(5) .
O3 C21 1.271(5) .
O4 C21 1.242(5) .
N1 C3 1.328(5) .
N1 C4 1.406(5) .
N2 C3 1.339(5) .
N2 C9 1.379(5) .
N2 H2C 0.8600 .
N3 C1 1.319(5) .
N3 N4 1.347(5) .
N3 C2 1.466(5) .
N4 N5 1.292(6) .
N5 N6 1.345(6) .
N6 C1 1.300(6) .
N7 C12 1.335(5) .
N7 C18 1.394(5) .
N8 C12 1.333(5) .
N8 C13 1.374(5) .
N8 H8B 0.8600 .
N9 C10 1.320(6) .
N9 N10 1.349(5) .
N9 C11 1.460(5) .
N10 N11 1.294(6) .
N11 N12 1.338(7) .
N12 C10 1.308(7) .
C1 H1A 0.9300 .
C2 C3 1.495(5) .
C2 H2A 0.9700 .
C2 H2B 0.9700 .
C4 C5 1.379(6) .
C4 C9 1.398(5) .
C5 C6 1.381(6) .
C5 H5A 0.9300 .
C6 C7 1.409(7) .
C6 H6A 0.9300 .
C7 C8 1.362(7) .
C7 H7A 0.9300 .
C8 C9 1.394(6) .
C8 H8A 0.9300 .
C10 H10A 0.9300 .
C11 C12 1.497(5) .
C11 H11A 0.9700 .
C11 H11B 0.9700 .
C13 C14 1.390(6) .
C13 C18 1.401(5) .
C14 C15 1.379(7) .
C14 H14A 0.9300 .
C15 C16 1.392(7) .
C15 H15A 0.9300 .
C16 C17 1.372(6) .
C16 H16A 0.9300 .
C17 C18 1.398(5) .
C17 H17A 0.9300 .
C19 C20 1.503(6) .
C20 H20A 0.9600 .
C20 H20B 0.9600 .
C20 H20C 0.9600 .
C21 C22 1.501(6) .
C22 H22A 0.9600 .
C22 H22B 0.9600 .
C22 H22C 0.9600 .

loop_
_geom_hbond_atom_site_label_D
_geom_hbond_atom_site_label_H
_geom_hbond_atom_site_label_A
_geom_hbond_distance_DH
_geom_hbond_distance_HA
_geom_hbond_distance_DA
_geom_hbond_angle_DHA
_geom_hbond_site_symmetry_A
N2 H2C O4 0.86 1.88 2.709(4) 162.8 2_745
N8 H8B O2 0.86 1.96 2.732(4) 149.6 3_655
C1 H1A O1 0.93 2.43 3.086(5) 127.5 .
C2 H2A O1 0.97 2.42 3.131(5) 129.8 .
C8 H8A N6 0.93 2.65 3.431(6) 141.7 1_655
C10 H10A O3 0.93 2.54 3.260(6) 135.0 .
C11 H11B O2 0.97 2.40 2.941(5) 115.0 .
C11 H11B O3 0.97 2.51 3.220(5) 129.7 .
C17 H17A N5 0.93 2.70 3.400(6) 132.8 2_745
C20 H20C N10 0.96 2.68 3.486(6) 142.4 3_655
C22 H22C N4 0.96 2.62 3.453(7) 144.8 2_755

loop_
_geom_torsion_atom_site_label_1
_geom_torsion_atom_site_label_2
_geom_torsion_atom_site_label_3
_geom_torsion_atom_site_label_4
_geom_torsion
_geom_torsion_site_symmetry_1
_geom_torsion_site_symmetry_2
_geom_torsion_site_symmetry_3
_geom_torsion_site_symmetry_4
C1 N3 N4 N5 -0.2(5) . . . .
C2 N3 N4 N5 178.1(4) . . . .
N3 N4 N5 N6 1.1(6) . . . .
N4 N5 N6 C1 -1.7(6) . . . .
C10 N9 N10 N11 -0.7(5) . . . .
C11 N9 N10 N11 175.7(4) . . . .
N9 N10 N11 N12 0.4(6) . . . .
N10 N11 N12 C10 -0.1(6) . . . .
N5 N6 C1 N3 1.5(6) . . . .
N4 N3 C1 N6 -0.9(6) . . . .
C2 N3 C1 N6 -178.9(4) . . . .
C1 N3 C2 C3 111.2(5) . . . .
N4 N3 C2 C3 -66.6(5) . . . .
C4 N1 C3 N2 -0.8(4) . . . .
Zn1 N1 C3 N2 -177.4(3) . . . .
C4 N1 C3 C2 177.0(3) . . . .
Zn1 N1 C3 C2 0.4(6) . . . .
C9 N2 C3 N1 0.9(4) . . . .
C9 N2 C3 C2 -177.0(3) . . . .
N3 C2 C3 N1 -85.3(4) . . . .
N3 C2 C3 N2 92.3(4) . . . .
C3 N1 C4 C5 -178.4(4) . . . .
Zn1 N1 C4 C5 -1.5(6) . . . .
C3 N1 C4 C9 0.3(4) . . . .
Zn1 N1 C4 C9 177.3(2) . . . .
C9 C4 C5 C6 1.1(7) . . . .
N1 C4 C5 C6 179.7(4) . . . .
C4 C5 C6 C7 -2.2(8) . . . .
C5 C6 C7 C8 2.2(8) . . . .
C6 C7 C8 C9 -1.1(7) . . . .
C3 N2 C9 C8 178.3(4) . . . .
C3 N2 C9 C4 -0.7(4) . . . .
C7 C8 C9 N2 -178.8(4) . . . .
C7 C8 C9 C4 0.0(7) . . . .
C5 C4 C9 N2 179.1(4) . . . .
N1 C4 C9 N2 0.2(4) . . . .
C5 C4 C9 C8 0.0(6) . . . .
N1 C4 C9 C8 -178.9(4) . . . .
N11 N12 C10 N9 -0.4(6) . . . .
N10 N9 C10 N12 0.6(5) . . . .
C11 N9 C10 N12 -175.1(4) . . . .
C10 N9 C11 C12 -92.9(5) . . . .
N10 N9 C11 C12 91.7(4) . . . .
C13 N8 C12 N7 -0.5(4) . . . .
C13 N8 C12 C11 -179.2(3) . . . .
C18 N7 C12 N8 -0.1(4) . . . .
Zn1 N7 C12 N8 -170.3(2) . . . .
C18 N7 C12 C11 178.5(4) . . . .
Zn1 N7 C12 C11 8.4(5) . . . .
N9 C11 C12 N8 -72.5(5) . . . .
N9 C11 C12 N7 109.0(4) . . . .
C12 N8 C13 C14 179.3(4) . . . .
C12 N8 C13 C18 0.9(4) . . . .
N8 C13 C14 C15 -176.6(4) . . . .
C18 C13 C14 C15 1.6(6) . . . .
C13 C14 C15 C16 -1.3(7) . . . .
C14 C15 C16 C17 0.0(7) . . . .
C15 C16 C17 C18 1.0(7) . . . .
C12 N7 C18 C17 -178.1(4) . . . .
Zn1 N7 C18 C17 -8.2(6) . . . .
C12 N7 C18 C13 0.7(4) . . . .
Zn1 N7 C18 C13 170.5(3) . . . .
C16 C17 C18 N7 178.0(4) . . . .
C16 C17 C18 C13 -0.7(6) . . . .
N8 C13 C18 N7 -0.9(4) . . . .
C14 C13 C18 N7 -179.6(4) . . . .
N8 C13 C18 C17 178.0(4) . . . .
C14 C13 C18 C17 -0.7(6) . . . .
Zn1 O1 C19 O2 2.4(5) . . . .
Zn1 O1 C19 C20 -177.9(3) . . . .
Zn1 O3 C21 O4 -4.6(6) . . . .
Zn1 O3 C21 C22 175.2(3) . . . .
